data_4030464
loop_
_publ_author_name
'Martinand-Lurin, Elodie'
'Gruber, Raymond'
'Retailleau, Pascal'
'Fleurat-Lessard, Paul'
'Dauban, Philippe'

_publ_section_title
;
 Studies on the formal [3 + 2] cycloaddition of aziridines with alkenes
 for the synthesis of 1-azaspiroalkanes.
;
_journal_issue 3
_journal_name_full 'The Journal of organic chemistry'
_journal_page_first 1414
_journal_page_last 1426
_journal_paper_doi 10.1021/jo502333j
_journal_volume 80
_journal_year 2015
_chemical_formula_moiety 'C17 H22 Cl3 N O3 S'
_chemical_formula_sum 'C17 H22 Cl3 N O3 S'
_chemical_formula_weight 426.76
_chemical_name_systematic
; 
 ? 
;
_space_group_crystal_system monoclinic
_space_group_IT_number 5
_space_group_name_Hall 'C 2y'
_space_group_name_H-M_alt 'C 1 2 1'
_symmetry_space_group_name_Hall 'C 2y'
_symmetry_space_group_name_H-M 'C 1 2 1'
_atom_sites_solution_hydrogens geom
_atom_sites_solution_primary direct
_audit_creation_method SHELXL-97
_cell_angle_alpha 90.00
_cell_angle_beta 115.345(11)
_cell_angle_gamma 90.00
_cell_formula_units_Z 4
_cell_length_a 20.259(3)
_cell_length_b 5.923(1)
_cell_length_c 17.597(3)
_cell_measurement_reflns_used 1357
_cell_measurement_temperature 123(2)
_cell_measurement_theta_max 68.0
_cell_measurement_theta_min 4.8
_cell_volume 1908.3(6)
_computing_structure_refinement 'SHELXL-2012 (Sheldrick, 2012)'
_diffrn_ambient_temperature 123(2)
_diffrn_detector_type 'RAPID II large area curved imaging plate detector '
_diffrn_measured_fraction_theta_max 0.942
_diffrn_measurement_device_type 'Rigaku rapid II RAXIS conversion'
_diffrn_measurement_method 'profile data from \w-scans'
_diffrn_radiation_monochromator graphite
_diffrn_radiation_source 'fine-focus sealed tube'
_diffrn_radiation_type CuK\a
_diffrn_radiation_wavelength 1.54187
_diffrn_reflns_av_R_equivalents 0.1000
_diffrn_reflns_av_sigmaI/netI 0.1217
_diffrn_reflns_Laue_measured_fraction_max 0.942
_diffrn_reflns_limit_h_max 23
_diffrn_reflns_limit_h_min -17
_diffrn_reflns_limit_k_max 6
_diffrn_reflns_limit_k_min -6
_diffrn_reflns_limit_l_max 20
_diffrn_reflns_limit_l_min -20
_diffrn_reflns_number 5106
_diffrn_reflns_point_group_measured_fraction_max 0.739
_diffrn_reflns_theta_max 62.956
_diffrn_reflns_theta_min 6.531
_exptl_absorpt_coefficient_mu 5.516
_exptl_absorpt_correction_T_max 1.000
_exptl_absorpt_correction_T_min 0.231
_exptl_absorpt_correction_type multi-scan
_exptl_absorpt_process_details 'FS_ABSCOR (Rigaku, 2009)'
_exptl_crystal_colour colourless
_exptl_crystal_density_diffrn 1.485
_exptl_crystal_density_method 'not measured'
_exptl_crystal_description 'thin elongated stick'
_exptl_crystal_F_000 888
_exptl_crystal_size_max 0.58
_exptl_crystal_size_mid 0.12
_exptl_crystal_size_min 0.09
_refine_diff_density_max 0.536
_refine_diff_density_min -1.042
_refine_diff_density_rms 0.095
_refine_ls_abs_structure_details
;
 Refined as an inversion twin.
;
_refine_ls_abs_structure_Flack 0.55(7)
_refine_ls_extinction_method none
_refine_ls_goodness_of_fit_ref 1.158
_refine_ls_hydrogen_treatment constr
_refine_ls_matrix_type full
_refine_ls_number_parameters 291
_refine_ls_number_reflns 2287
_refine_ls_number_restraints 268
_refine_ls_restrained_S_all 1.090
_refine_ls_R_factor_all 0.1104
_refine_ls_R_factor_gt 0.0884
_refine_ls_shift/su_max 0.000
_refine_ls_shift/su_mean 0.000
_refine_ls_structure_factor_coef Fsqd
_refine_ls_weighting_details
;
 w=1/[\s^2^(Fo^2^)+(0.0914P)^2^+6.4717P]
 where P=(Fo^2^+2Fc^2^)/3
;
_refine_ls_weighting_scheme calc
_refine_ls_wR_factor_gt 0.2071
_refine_ls_wR_factor_ref 0.2476
_reflns_Friedel_coverage 0.415
_reflns_Friedel_fraction_full 0.434
_reflns_Friedel_fraction_max 0.487
_reflns_number_gt 1619
_reflns_number_total 2287
_reflns_threshold_expression 'I > 2\s(I)'
_cod_data_source_file jo502333j_si_006.cif
_cod_data_source_block compound_2ec
_cod_depositor_comments 'Adding full bibliography for 4030461--4030470.cif.'
_cod_original_cell_volume 1908.3(7)
_cod_database_code 4030464
_shelx_space_group_comment
;
The symmetry employed for this shelxl refinement is uniquely defined
by the following loop, which should always be used as a source of
symmetry information in preference to the above space-group names.
They are only intended as comments.
;
_shelxl_version_number 2012-9

loop_
_symmetry_equiv_pos_as_xyz
'x, y, z'
'-x, y, -z'
'x+1/2, y+1/2, z'
'-x+1/2, y+1/2, -z'

loop_
_atom_site_label
_atom_site_type_symbol
_atom_site_fract_x
_atom_site_fract_y
_atom_site_fract_z
_atom_site_U_iso_or_equiv
_atom_site_adp_type
_atom_site_occupancy
_atom_site_site_symmetry_order
_atom_site_calc_flag
_atom_site_refinement_flags_posn
_atom_site_refinement_flags_adp
_atom_site_refinement_flags_occupancy
_atom_site_disorder_assembly
_atom_site_disorder_group
Cl1 Cl 0.8865(2) 0.234(3) 0.3613(2) 0.0924(16) Uani 1 1 d . . . . .
Cl2 Cl 0.85281(19) 0.215(3) 0.1858(2) 0.0821(14) Uani 1 1 d . . . . .
Cl3 Cl 0.8515(2) -0.191(3) 0.2737(3) 0.0873(15) Uani 1 1 d . . . . .
S1 S 0.68294(19) 0.470(3) 0.2639(3) 0.0685(11) Uani 1 1 d . . . . .
O1 O 0.6554(5) 0.678(3) 0.2133(6) 0.071(3) Uani 1 1 d . . . . .
O3 O 0.7281(5) 0.351(3) 0.2190(6) 0.068(3) Uani 1 1 d . . . . .
O2 O 0.7291(5) 0.490(3) 0.3523(6) 0.069(3) Uani 1 1 d . . . . .
N1 N 0.6195(5) 0.290(4) 0.2488(6) 0.061(3) Uani 1 1 d . . . . .
C1 C 0.5951(7) 0.214(4) 0.3156(8) 0.056(4) Uani 1 1 d . . . . .
C2 C 0.5264(7) 0.078(4) 0.2580(8) 0.070(5) Uani 1 1 d . . . . .
H2A H 0.5396 -0.0817 0.2549 0.084 Uiso 0.749(17) 1 calc R U P A 1
H2B H 0.4894 0.0825 0.2808 0.084 Uiso 0.749(17) 1 calc R U P A 1
H2C H 0.5255 -0.0677 0.2852 0.084 Uiso 0.251(17) 1 calc R U P A 2
H2D H 0.4819 0.1635 0.2501 0.084 Uiso 0.251(17) 1 calc R U P A 2
C4 C 0.5664(6) 0.243(4) 0.1622(7) 0.069(5) Uani 1 1 d . . . . .
H4A H 0.5825 0.1148 0.1382 0.083 Uiso 0.749(17) 1 calc R U P A 1
H4B H 0.5593 0.3773 0.1259 0.083 Uiso 0.749(17) 1 calc R U P A 1
H4C H 0.5910 0.2088 0.1256 0.083 Uiso 0.251(17) 1 calc R U P A 2
H4D H 0.5325 0.3715 0.1381 0.083 Uiso 0.251(17) 1 calc R U P A 2
C5 C 0.6523(8) 0.071(4) 0.3826(8) 0.072(5) Uani 1 1 d . . . . .
H5A H 0.6983 0.1585 0.4088 0.087 Uiso 1 1 calc R U . . .
H5B H 0.6620 -0.0645 0.3561 0.087 Uiso 1 1 calc R U . . .
C6 C 0.6292(9) -0.002(4) 0.4512(9) 0.074(5) Uani 1 1 d . . . . .
H6A H 0.5850 -0.0983 0.4262 0.089 Uiso 1 1 calc R U . . .
H6B H 0.6687 -0.0925 0.4942 0.089 Uiso 1 1 calc R U . . .
C7 C 0.6133(9) 0.204(5) 0.4921(9) 0.088(6) Uani 1 1 d . . . . .
H7A H 0.5967 0.1549 0.5350 0.105 Uiso 1 1 calc R U . . .
H7B H 0.6583 0.2940 0.5206 0.105 Uiso 1 1 calc R U . . .
C8 C 0.5555(8) 0.344(4) 0.4270(9) 0.075(5) Uani 1 1 d . . . . .
H8A H 0.5468 0.4798 0.4542 0.090 Uiso 1 1 calc R U . . .
H8B H 0.5094 0.2564 0.4027 0.090 Uiso 1 1 calc R U . . .
C9 C 0.5749(8) 0.418(4) 0.3558(10) 0.070(5) Uani 1 1 d . . . . .
H9A H 0.6167 0.5245 0.3782 0.084 Uiso 1 1 calc R U . . .
H9B H 0.5328 0.4987 0.3123 0.084 Uiso 1 1 calc R U . . .
C3 C 0.4959(8) 0.185(5) 0.1708(10) 0.060(5) Uani 0.749(17) 1 d D U P A 1
H3 H 0.4719 0.3302 0.1737 0.072 Uiso 0.749(17) 1 calc R U P A 1
C10 C 0.4410(9) 0.049(4) 0.0986(13) 0.062(4) Uani 0.749(17) 1 d D U P A 1
C11 C 0.3692(10) 0.112(5) 0.0565(12) 0.061(4) Uani 0.749(17) 1 d D U P A 1
H11 H 0.3544 0.2505 0.0714 0.073 Uiso 0.749(17) 1 calc R U P A 1
C12 C 0.3167(9) -0.018(5) -0.0069(13) 0.069(5) Uani 0.749(17) 1 d D U P A 1
H12 H 0.2674 0.0321 -0.0342 0.082 Uiso 0.749(17) 1 calc R U P A 1
C13 C 0.3379(10) -0.220(5) -0.0291(13) 0.069(5) Uani 0.749(17) 1 d D U P A 1
H13 H 0.3035 -0.3112 -0.0724 0.083 Uiso 0.749(17) 1 calc R U P A 1
C14 C 0.4105(11) -0.288(5) 0.0129(12) 0.065(4) Uani 0.749(17) 1 d D U P A 1
H14 H 0.4251 -0.4265 -0.0025 0.078 Uiso 0.749(17) 1 calc R U P A 1
C15 C 0.4630(9) -0.157(5) 0.0776(13) 0.064(4) Uani 0.749(17) 1 d D U P A 1
H15 H 0.5121 -0.2073 0.1063 0.077 Uiso 0.749(17) 1 calc R U P A 1
C3B C 0.527(2) 0.035(12) 0.174(3) 0.060(8) Uani 0.251(17) 1 d D U P A 2
H3B H 0.5609 -0.0947 0.1835 0.072 Uiso 0.251(17) 1 calc R U P A 2
C10B C 0.4539(19) -0.039(7) 0.102(3) 0.058(7) Uani 0.251(17) 1 d D U P A 2
C11B C 0.398(2) 0.116(5) 0.076(3) 0.059(8) Uani 0.251(17) 1 d D U P A 2
H11B H 0.4049 0.2484 0.1088 0.071 Uiso 0.251(17) 1 calc R U P A 2
C12B C 0.333(2) 0.089(6) 0.005(3) 0.065(8) Uani 0.251(17) 1 d D U P A 2
H12B H 0.2983 0.2084 -0.0153 0.078 Uiso 0.251(17) 1 calc R U P A 2
C13B C 0.319(2) -0.117(7) -0.037(3) 0.064(8) Uani 0.251(17) 1 d D U P A 2
H13B H 0.2735 -0.1442 -0.0839 0.077 Uiso 0.251(17) 1 calc R U P A 2
C14B C 0.373(2) -0.284(5) -0.009(3) 0.063(7) Uani 0.251(17) 1 d D U P A 2
H14B H 0.3625 -0.4269 -0.0356 0.075 Uiso 0.251(17) 1 calc R U P A 2
C15B C 0.441(2) -0.246(7) 0.059(3) 0.063(8) Uani 0.251(17) 1 d D U P A 2
H15B H 0.4783 -0.3588 0.0756 0.076 Uiso 0.251(17) 1 calc R U P A 2
C16 C 0.7517(8) 0.119(4) 0.2419(10) 0.071(4) Uani 1 1 d . . . . .
H16A H 0.7248 0.0169 0.1939 0.086 Uiso 1 1 calc R U . . .
H16B H 0.7420 0.0710 0.2900 0.086 Uiso 1 1 calc R U . . .
C17 C 0.8327(8) 0.108(4) 0.2654(9) 0.058(4) Uani 1 1 d . . . . .

loop_
_atom_site_aniso_label
_atom_site_aniso_U_11
_atom_site_aniso_U_22
_atom_site_aniso_U_33
_atom_site_aniso_U_23
_atom_site_aniso_U_13
_atom_site_aniso_U_12
Cl1 0.076(2) 0.121(5) 0.074(2) -0.011(3) 0.026(2) 0.007(3)
Cl2 0.066(2) 0.113(4) 0.090(3) 0.001(3) 0.054(2) -0.011(2)
Cl3 0.068(2) 0.095(4) 0.116(3) 0.000(3) 0.056(2) 0.007(2)
S1 0.049(2) 0.083(3) 0.086(3) -0.002(2) 0.042(2) -0.006(2)
O1 0.073(6) 0.046(7) 0.107(7) 0.016(6) 0.050(6) 0.007(5)
O3 0.058(6) 0.074(8) 0.092(7) 0.000(6) 0.052(5) 0.001(6)
O2 0.051(5) 0.082(8) 0.085(7) 0.006(6) 0.040(5) -0.004(6)
N1 0.041(5) 0.092(10) 0.054(6) -0.005(6) 0.024(5) -0.007(6)
C1 0.038(6) 0.079(12) 0.055(7) 0.017(8) 0.022(6) 0.016(8)
C2 0.048(8) 0.112(14) 0.055(8) -0.002(8) 0.028(7) -0.011(9)
C4 0.041(7) 0.116(15) 0.054(8) 0.001(9) 0.023(6) -0.012(9)
C5 0.060(9) 0.096(14) 0.061(9) -0.004(8) 0.026(8) -0.002(9)
C6 0.080(11) 0.078(13) 0.065(9) 0.003(9) 0.032(8) -0.003(10)
C7 0.081(10) 0.130(18) 0.066(9) -0.014(11) 0.043(9) -0.007(13)
C8 0.067(9) 0.096(14) 0.076(10) 0.005(10) 0.044(8) 0.009(10)
C9 0.061(9) 0.067(13) 0.097(11) -0.001(9) 0.047(9) 0.003(8)
C3 0.028(7) 0.095(13) 0.056(8) 0.000(8) 0.018(6) 0.015(8)
C10 0.029(7) 0.097(11) 0.063(8) 0.000(8) 0.022(6) 0.005(7)
C11 0.030(7) 0.089(11) 0.065(9) -0.001(8) 0.022(7) 0.000(7)
C12 0.037(7) 0.098(12) 0.070(9) 0.002(9) 0.021(6) -0.009(7)
C13 0.036(8) 0.101(12) 0.065(9) -0.001(9) 0.017(7) -0.004(8)
C14 0.040(8) 0.099(11) 0.061(9) 0.000(8) 0.025(7) -0.004(8)
C15 0.032(7) 0.096(11) 0.067(8) -0.004(8) 0.024(6) 0.002(7)
C3B 0.023(12) 0.096(16) 0.062(13) -0.002(13) 0.019(11) 0.005(12)
C10B 0.025(10) 0.094(13) 0.061(10) 0.001(11) 0.024(10) 0.001(11)
C11B 0.028(13) 0.090(14) 0.063(12) 0.002(12) 0.023(11) -0.002(12)
C12B 0.034(12) 0.092(15) 0.067(13) 0.001(13) 0.020(11) -0.005(12)
C13B 0.033(12) 0.097(15) 0.067(12) 0.002(13) 0.025(11) -0.007(12)
C14B 0.032(12) 0.097(13) 0.066(11) 0.001(11) 0.027(11) -0.002(12)
C15B 0.030(12) 0.098(14) 0.066(12) -0.003(12) 0.024(11) 0.004(12)
C16 0.059(9) 0.080(13) 0.088(11) 0.009(10) 0.045(9) 0.010(9)
C17 0.065(8) 0.046(10) 0.080(9) 0.002(7) 0.047(8) -0.001(7)

loop_
_atom_type_symbol
_atom_type_description
_atom_type_scat_dispersion_real
_atom_type_scat_dispersion_imag
_atom_type_scat_source
C C 0.0181 0.0091 'International Tables Vol C Tables 4.2.6.8 and 6.1.1.4'
H H 0.0000 0.0000 'International Tables Vol C Tables 4.2.6.8 and 6.1.1.4'
N N 0.0311 0.0180 'International Tables Vol C Tables 4.2.6.8 and 6.1.1.4'
O O 0.0492 0.0322 'International Tables Vol C Tables 4.2.6.8 and 6.1.1.4'
S S 0.3331 0.5567 'International Tables Vol C Tables 4.2.6.8 and 6.1.1.4'
Cl Cl 0.3639 0.7018 'International Tables Vol C Tables 4.2.6.8 and 6.1.1.4'

loop_
_geom_angle_atom_site_label_1
_geom_angle_atom_site_label_2
_geom_angle_atom_site_label_3
_geom_angle
O2 S1 O1 119.0(7)
O2 S1 N1 109.9(6)
O1 S1 N1 112.6(6)
O2 S1 O3 109.0(6)
O1 S1 O3 102.4(6)
N1 S1 O3 102.3(6)
C16 O3 S1 117.8(9)
C4 N1 C1 114.2(10)
C4 N1 S1 118.5(9)
C1 N1 S1 124.7(9)
C5 C1 N1 111.9(10)
C5 C1 C9 110.3(12)
N1 C1 C9 111.0(12)
C5 C1 C2 113.2(15)
N1 C1 C2 98.4(9)
C9 C1 C2 111.6(11)
C3B C2 C1 110.6(17)
C3 C2 C1 107.8(13)
C3 C2 H2A 110.1
C1 C2 H2A 110.1
C3 C2 H2B 110.1
C1 C2 H2B 110.1
H2A C2 H2B 108.5
C3B C2 H2C 109.5
C1 C2 H2C 109.5
C3B C2 H2D 109.5
C1 C2 H2D 109.5
H2C C2 H2D 108.1
N1 C4 C3B 101.6(17)
N1 C4 C3 103.8(10)
N1 C4 H4A 111.0
C3 C4 H4A 111.0
N1 C4 H4B 111.0
C3 C4 H4B 111.0
H4A C4 H4B 109.0
N1 C4 H4C 111.4
C3B C4 H4C 111.4
N1 C4 H4D 111.4
C3B C4 H4D 111.4
H4C C4 H4D 109.3
C1 C5 C6 112.5(12)
C1 C5 H5A 109.1
C6 C5 H5A 109.1
C1 C5 H5B 109.1
C6 C5 H5B 109.1
H5A C5 H5B 107.8
C7 C6 C5 110.1(15)
C7 C6 H6A 109.6
C5 C6 H6A 109.6
C7 C6 H6B 109.6
C5 C6 H6B 109.6
H6A C6 H6B 108.2
C8 C7 C6 109.8(13)
C8 C7 H7A 109.7
C6 C7 H7A 109.7
C8 C7 H7B 109.7
C6 C7 H7B 109.7
H7A C7 H7B 108.2
C7 C8 C9 113.4(12)
C7 C8 H8A 108.9
C9 C8 H8A 108.9
C7 C8 H8B 108.9
C9 C8 H8B 108.9
H8A C8 H8B 107.7
C8 C9 C1 111.1(14)
C8 C9 H9A 109.4
C1 C9 H9A 109.4
C8 C9 H9B 109.4
C1 C9 H9B 109.4
H9A C9 H9B 108.0
C10 C3 C2 117.4(19)
C10 C3 C4 114.6(13)
C2 C3 C4 101.4(11)
C10 C3 H3 107.6
C2 C3 H3 107.6
C4 C3 H3 107.6
C11 C10 C15 118.4(16)
C11 C10 C3 122.6(19)
C15 C10 C3 118.9(18)
C10 C11 C12 123.7(19)
C10 C11 H11 118.2
C12 C11 H11 118.2
C13 C12 C11 118.5(17)
C13 C12 H12 120.7
C11 C12 H12 120.7
C12 C13 C14 119.0(18)
C12 C13 H13 120.5
C14 C13 H13 120.5
C13 C14 C15 122(2)
C13 C14 H14 119.0
C15 C14 H14 119.0
C10 C15 C14 118.5(16)
C10 C15 H15 120.8
C14 C15 H15 120.8
C2 C3B C4 103(3)
C2 C3B C10B 117(4)
C4 C3B C10B 119(4)
C2 C3B H3B 105.5
C4 C3B H3B 105.5
C10B C3B H3B 105.5
C11B C10B C15B 118.3(16)
C11B C10B C3B 116(4)
C15B C10B C3B 126(4)
C10B C11B C12B 123.5(19)
C10B C11B H11B 118.3
C12B C11B H11B 118.3
C13B C12B C11B 118.4(18)
C13B C12B H12B 120.8
C11B C12B H12B 120.8
C12B C13B C14B 119.0(18)
C12B C13B H13B 120.5
C14B C13B H13B 120.5
C13B C14B C15B 122(2)
C13B C14B H14B 119.1
C15B C14B H14B 119.1
C10B C15B C14B 118.4(17)
C10B C15B H15B 120.8
C14B C15B H15B 120.8
O3 C16 C17 107.8(13)
O3 C16 H16A 110.2
C17 C16 H16A 110.2
O3 C16 H16B 110.2
C17 C16 H16B 110.2
H16A C16 H16B 108.5
C16 C17 Cl1 113.8(11)
C16 C17 Cl2 111.4(11)
Cl1 C17 Cl2 111.0(8)
C16 C17 Cl3 103.4(11)
Cl1 C17 Cl3 108.7(9)
Cl2 C17 Cl3 108.1(8)

loop_
_geom_bond_atom_site_label_1
_geom_bond_atom_site_label_2
_geom_bond_distance
Cl1 C17 1.737(15)
Cl2 C17 1.738(13)
Cl3 C17 1.801(16)
S1 O2 1.437(10)
S1 O1 1.483(11)
S1 N1 1.602(12)
S1 O3 1.604(9)
O3 C16 1.458(19)
N1 C4 1.467(14)
N1 C1 1.525(15)
C1 C5 1.509(19)
C1 C9 1.54(2)
C1 C2 1.551(19)
C2 C3B 1.50(5)
C2 C3 1.53(2)
C2 H2A 0.9900
C2 H2B 0.9900
C2 H2C 0.9900
C2 H2D 0.9900
C4 C3B 1.54(6)
C4 C3 1.540(18)
C4 H4A 0.9900
C4 H4B 0.9900
C4 H4C 0.9900
C4 H4D 0.9900
C5 C6 1.533(19)
C5 H5A 0.9900
C5 H5B 0.9900
C6 C7 1.52(3)
C6 H6A 0.9900
C6 H6B 0.9900
C7 C8 1.49(2)
C7 H7A 0.9900
C7 H7B 0.9900
C8 C9 1.530(18)
C8 H8A 0.9900
C8 H8B 0.9900
C9 H9A 0.9900
C9 H9B 0.9900
C3 C10 1.512(18)
C3 H3 1.0000
C10 C11 1.37(2)
C10 C15 1.40(3)
C11 C12 1.40(2)
C11 H11 0.9500
C12 C13 1.39(3)
C12 H12 0.9500
C13 C14 1.39(2)
C13 H13 0.9500
C14 C15 1.41(3)
C14 H14 0.9500
C15 H15 0.9500
C3B C10B 1.54(2)
C3B H3B 1.0000
C10B C11B 1.37(2)
C10B C15B 1.40(3)
C11B C12B 1.40(2)
C11B H11B 0.9500
C12B C13B 1.39(3)
C12B H12B 0.9500
C13B C14B 1.39(2)
C13B H13B 0.9500
C14B C15B 1.41(3)
C14B H14B 0.9500
C15B H15B 0.9500
C16 C17 1.513(18)
C16 H16A 0.9900
C16 H16B 0.9900

loop_
_geom_torsion_atom_site_label_1
_geom_torsion_atom_site_label_2
_geom_torsion_atom_site_label_3
_geom_torsion_atom_site_label_4
_geom_torsion
O2 S1 O3 C16 64.7(11)
O1 S1 O3 C16 -168.4(11)
N1 S1 O3 C16 -51.6(11)
O2 S1 N1 C4 -179.6(11)
O1 S1 N1 C4 45.2(13)
O3 S1 N1 C4 -64.0(12)
O2 S1 N1 C1 19.7(14)
O1 S1 N1 C1 -115.5(11)
O3 S1 N1 C1 135.3(11)
C4 N1 C1 C5 128.8(15)
S1 N1 C1 C5 -69.8(18)
C4 N1 C1 C9 -107.5(15)
S1 N1 C1 C9 53.9(14)
C4 N1 C1 C2 9.5(17)
S1 N1 C1 C2 170.9(12)
C5 C1 C2 C3B -104(3)
N1 C1 C2 C3B 14(3)
C9 C1 C2 C3B 131(3)
C5 C1 C2 C3 -148.2(12)
N1 C1 C2 C3 -29.9(15)
C9 C1 C2 C3 86.8(14)
C1 N1 C4 C3B -28(3)
S1 N1 C4 C3B 169(2)
C1 N1 C4 C3 14(2)
S1 N1 C4 C3 -149.0(13)
N1 C1 C5 C6 178.9(14)
C9 C1 C5 C6 54.7(17)
C2 C1 C5 C6 -71.0(16)
C1 C5 C6 C7 -58.1(18)
C5 C6 C7 C8 57.4(18)
C6 C7 C8 C9 -57(2)
C7 C8 C9 C1 54.0(19)
C5 C1 C9 C8 -51.5(16)
N1 C1 C9 C8 -176.1(11)
C2 C1 C9 C8 75.2(15)
C3B C2 C3 C10 63(3)
C1 C2 C3 C10 164.7(14)
C3B C2 C3 C4 -62(3)
C1 C2 C3 C4 39.1(17)
N1 C4 C3 C10 -158.5(18)
C3B C4 C3 C10 -67(3)
N1 C4 C3 C2 -31.0(19)
C3B C4 C3 C2 61(3)
C2 C3 C10 C11 113(2)
C4 C3 C10 C11 -129(2)
C2 C3 C10 C15 -63(2)
C4 C3 C10 C15 56(3)
C15 C10 C11 C12 -1(3)
C3 C10 C11 C12 -176(2)
C10 C11 C12 C13 0(3)
C11 C12 C13 C14 1(3)
C12 C13 C14 C15 0(3)
C11 C10 C15 C14 1(3)
C3 C10 C15 C14 176.9(18)
C13 C14 C15 C10 -1(3)
C3 C2 C3B C4 63(4)
C1 C2 C3B C4 -31(4)
C3 C2 C3B C10B -70(4)
C1 C2 C3B C10B -164(4)
N1 C4 C3B C2 34(3)
C3 C4 C3B C2 -64(3)
N1 C4 C3B C10B 166(4)
C3 C4 C3B C10B 68(4)
C2 C3B C10B C11B 65(7)
C4 C3B C10B C11B -60(7)
C2 C3B C10B C15B -117(7)
C4 C3B C10B C15B 118(6)
C15B C10B C11B C12B -7(8)
C3B C10B C11B C12B 171(5)
C10B C11B C12B C13B 9(7)
C11B C12B C13B C14B -4(8)
C12B C13B C14B C15B -2(9)
C11B C10B C15B C14B 1(8)
C3B C10B C15B C14B -177(5)
C13B C14B C15B C10B 4(9)
S1 O3 C16 C17 -128.3(10)
O3 C16 C17 Cl1 72.2(14)
O3 C16 C17 Cl2 -54.2(16)
O3 C16 C17 Cl3 -170.1(10)
